data_4519293
loop_
_publ_author_name
'Gu, Xue-Song'
'Xiong, Ying'
'Yang, Fan'
'Yu, Na'
'Yan, Pu-Cha'
'Xie, Jian-Hua'
'Zhou, Qi-Lin'

_publ_section_title
;
 Enantioselective Hydrogenation toward Chiral 3-Aryloxy Tetrahydrofurans
 Enabled by Spiro Ir-PNN Catalysts Containing an Unusual 5-Substituted
 Chiral Oxazoline Unit
;
_journal_name_full 'ACS Catalysis'
_journal_page_first 2206
_journal_page_last 2211
_journal_paper_doi 10.1021/acscatal.1c05746
_journal_year 2022
_chemical_absolute_configuration ad
_chemical_formula_moiety 'C12 H18 O3'
_chemical_formula_sum 'C12 H18 O3'
_chemical_formula_weight 210.26
_space_group_crystal_system orthorhombic
_space_group_IT_number 19
_space_group_name_Hall 'P 2ac 2ab'
_space_group_name_H-M_alt 'P 21 21 21'
_atom_sites_solution_hydrogens mixed
_atom_sites_solution_primary dual
_audit_creation_date 2019-09-26
_audit_creation_method
;
Olex2 1.3
(compiled 2019.09.11 svn.r3662 for OlexSys, GUI svn.r5935)
;
_cell_angle_alpha 90
_cell_angle_beta 90
_cell_angle_gamma 90
_cell_formula_units_Z 4
_cell_length_a 4.62040(10)
_cell_length_b 7.01440(10)
_cell_length_c 36.1467(5)
_cell_measurement_reflns_used 7052
_cell_measurement_temperature 294.15
_cell_measurement_theta_max 78.9610
_cell_measurement_theta_min 4.9360
_cell_volume 1171.49(3)
_computing_cell_refinement 'CrysAlisPro 1.171.39.46 (Rigaku OD, 2018)'
_computing_data_collection 'CrysAlisPro 1.171.39.46 (Rigaku OD, 2018)'
_computing_data_reduction 'CrysAlisPro 1.171.39.46 (Rigaku OD, 2018)'
_computing_molecular_graphics 'Olex2 1.3 (Dolomanov et al., 2009)'
_computing_publication_material 'Olex2 1.3 (Dolomanov et al., 2009)'
_computing_structure_refinement 'ShelXL 2018/3 (Sheldrick, 2015)'
_computing_structure_solution 'SHELXT 2018/2 (Sheldrick, 2018)'
_diffrn_ambient_temperature 294.15
_diffrn_detector PILT
_diffrn_measured_fraction_theta_full 0.999
_diffrn_measured_fraction_theta_max 0.988
_diffrn_measurement_details
;
List of Runs (angles in degrees, time in seconds):

  # Type    Start    End  Width  t~exp~   \w     \q     \k     \f   Frames
--------------------------------------------------------------------------
  1  \w    -84.00  66.00   0.50    0.50    --    5.00 -16.00   8.00  300
  2  \w   -140.00  11.00   0.50    0.50    --  -50.10 -16.00   8.00  302
  3  \w   -171.00 -21.00   0.50    0.50    -- -110.00  16.00 178.00  300
  4  \w   -199.00 -49.00   0.50    0.50    -- -110.00 -16.00   8.00  300
  5  \w      8.00  36.00   0.50    0.50    --  -50.10  57.00   0.00   56
  6  \w    -71.00 -45.00   0.50    0.50    --  -50.10  57.00   0.00   52
  7  \w    -45.00 -18.00   0.50    0.50    --  -50.10  38.00 -60.00   54
  8  \w    -76.00  39.00   0.50    0.50    --  -50.10  57.00 -60.00  230
  9  \w    -81.00 -55.00   0.50    0.50    --  -50.10  38.00 -60.00   52
 10  \w   -193.00-102.00   0.50    0.50    -- -110.00 -38.00  30.00  182
 11  \w    -55.00 -29.00   0.50    0.50    -- -110.00  57.00  30.00   52
 12  \w   -137.00 -88.00   0.50    0.50    -- -110.00  72.00 -30.00   98
 13  \w   -137.00 -80.00   0.50    0.50    -- -110.00  57.00  30.00  114
 14  \w    -94.00 -68.00   0.50    0.50    -- -110.00  57.00-180.00   52
 15  \w   -123.00 -21.00   0.50    0.50    -- -110.00  38.00 150.00  204
 16  \w   -143.00 -24.00   0.50    0.50    -- -110.00  72.00 -60.00  238
;
_diffrn_measurement_device 'four-circle diffractometer'
_diffrn_measurement_device_type 'XtaLAB AFC12 (RCD3): Kappa single'
_diffrn_measurement_method '\w scans'
_diffrn_orient_matrix_type 'CrysAlisPro convention (1999,Acta A55,543-557)'
_diffrn_orient_matrix_UB_11 0.0060615000
_diffrn_orient_matrix_UB_12 0.0342660000
_diffrn_orient_matrix_UB_13 0.0420904000
_diffrn_orient_matrix_UB_21 -0.0713482000
_diffrn_orient_matrix_UB_22 -0.2118469000
_diffrn_orient_matrix_UB_23 0.0066679000
_diffrn_orient_matrix_UB_31 0.3255367000
_diffrn_orient_matrix_UB_32 -0.0470001000
_diffrn_orient_matrix_UB_33 0.0006737000
_diffrn_radiation_monochromator mirror
_diffrn_radiation_probe x-ray
_diffrn_radiation_type 'Cu K\a'
_diffrn_radiation_wavelength 1.54184
_diffrn_reflns_av_R_equivalents 0.0156
_diffrn_reflns_av_unetI/netI 0.0135
_diffrn_reflns_Laue_measured_fraction_full 0.999
_diffrn_reflns_Laue_measured_fraction_max 0.988
_diffrn_reflns_limit_h_max 5
_diffrn_reflns_limit_h_min -2
_diffrn_reflns_limit_k_max 8
_diffrn_reflns_limit_k_min -8
_diffrn_reflns_limit_l_max 44
_diffrn_reflns_limit_l_min -45
_diffrn_reflns_number 9238
_diffrn_reflns_point_group_measured_fraction_full 0.994
_diffrn_reflns_point_group_measured_fraction_max 0.965
_diffrn_reflns_theta_full 67.684
_diffrn_reflns_theta_max 79.255
_diffrn_reflns_theta_min 4.894
_diffrn_source 'Rotating-anode X-ray tube'
_diffrn_source_type 'Rigaku (Cu) X-ray Source'
_exptl_absorpt_coefficient_mu 0.684
_exptl_absorpt_correction_T_max 1.00000
_exptl_absorpt_correction_T_min 0.54528
_exptl_absorpt_correction_type multi-scan
_exptl_absorpt_process_details
;
CrysAlisPro 1.171.39.46 (Rigaku Oxford Diffraction, 2018)
Empirical absorption correction using spherical harmonics,
 implemented in SCALE3 ABSPACK scaling algorithm.
;
_exptl_crystal_colour colourless
_exptl_crystal_colour_primary colourless
_exptl_crystal_density_diffrn 1.192
_exptl_crystal_description block
_exptl_crystal_F_000 456
_exptl_crystal_size_max 0.28
_exptl_crystal_size_mid 0.24
_exptl_crystal_size_min 0.12
_refine_diff_density_max 0.129
_refine_diff_density_min -0.102
_refine_diff_density_rms 0.030
_refine_ls_abs_structure_details
;
 Flack x determined using 878 quotients [(I+)-(I-)]/[(I+)+(I-)]
 (Parsons, Flack and Wagner, Acta Cryst. B69 (2013) 249-259).
;
_refine_ls_abs_structure_Flack 0.02(6)
_refine_ls_extinction_coef 0.0081(14)
_refine_ls_extinction_expression Fc^*^=kFc[1+0.001xFc^2^\l^3^/sin(2\q)]^-1/4^
_refine_ls_extinction_method 'SHELXL-2018/3 (Sheldrick 2018)'
_refine_ls_goodness_of_fit_ref 1.031
_refine_ls_hydrogen_treatment mixed
_refine_ls_matrix_type full
_refine_ls_number_parameters 147
_refine_ls_number_reflns 2444
_refine_ls_number_restraints 0
_refine_ls_restrained_S_all 1.031
_refine_ls_R_factor_all 0.0325
_refine_ls_R_factor_gt 0.0318
_refine_ls_shift/su_max 0.001
_refine_ls_shift/su_mean 0.000
_refine_ls_structure_factor_coef Fsqd
_refine_ls_weighting_details 'w=1/[\s^2^(Fo^2^)+(0.0630P)^2^+0.0692P] where P=(Fo^2^+2Fc^2^)/3'
_refine_ls_weighting_scheme calc
_refine_ls_wR_factor_gt 0.0960
_refine_ls_wR_factor_ref 0.0966
_reflns_Friedel_coverage 0.610
_reflns_Friedel_fraction_full 0.985
_reflns_Friedel_fraction_max 0.929
_reflns_number_gt 2364
_reflns_number_total 2444
_reflns_threshold_expression 'I > 2\s(I)'
_cod_data_source_file cs1c05746_si_002.cif
_cod_data_source_block p20190927b
_cod_database_code 4519293
_shelx_shelxl_version_number 2018/3
_chemical_oxdiff_formula C13H20O3
_shelx_space_group_comment
;
The symmetry employed for this shelxl refinement is uniquely defined
by the following loop, which should always be used as a source of
symmetry information in preference to the above space-group names.
They are only intended as comments.
;
_reflns_odcompleteness_completeness 99.87
_reflns_odcompleteness_iscentric 1
_reflns_odcompleteness_theta 74.33
_olex2_refinement_description
;
1. Fixed Uiso
 At 1.2 times of:
  All C(H) groups, All C(H,H) groups
 At 1.5 times of:
  All C(H,H,H) groups
2.a Ternary CH refined with riding coordinates:
 C2(H2)
2.b Secondary CH2 refined with riding coordinates:
 C1(H1A,H1B), C3(H3A,H3B), C4(H4A,H4B)
2.c Aromatic/amide H refined with riding coordinates:
 C7(H7), C8(H8), C10(H10)
2.d Idealised Me refined as rotating group:
 C11(H11A,H11B,H11C), C12(H12A,H12B,H12C)
;
_olex2_submission_special_instructions 'No special instructions were received'
_oxdiff_exptl_absorpt_empirical_details
;
Empirical correction (ABSPACK) includes:
- Absorption correction using spherical harmonics
- Frame scaling
;
_oxdiff_exptl_absorpt_empirical_full_max 1.406
_oxdiff_exptl_absorpt_empirical_full_min 0.674

loop_
_space_group_symop_operation_xyz
'x, y, z'
'-x+1/2, -y, z+1/2'
'-x, y+1/2, -z+1/2'
'x+1/2, -y+1/2, -z'

loop_
_atom_site_label
_atom_site_type_symbol
_atom_site_fract_x
_atom_site_fract_y
_atom_site_fract_z
_atom_site_U_iso_or_equiv
_atom_site_adp_type
_atom_site_occupancy
_atom_site_site_symmetry_order
_atom_site_calc_flag
_atom_site_refinement_flags_posn
_atom_site_refinement_flags_adp
_atom_site_refinement_flags_occupancy
_atom_site_disorder_assembly
_atom_site_disorder_group
O1 O 0.7099(3) 0.83620(17) 0.72802(3) 0.0532(3) Uani 1 1 d . . . . .
O2 O 0.6599(3) 0.79484(15) 0.64969(3) 0.0530(3) Uani 1 1 d . . . . .
O3 O 0.5297(3) 0.18492(17) 0.70985(4) 0.0642(4) Uani 1 1 d . . . . .
C1 C 0.9266(3) 0.7612(3) 0.70471(4) 0.0505(4) Uani 1 1 d . . . . .
H1A H 1.047990 0.675505 0.718947 0.061 Uiso 1 1 calc R U . . .
H1B H 1.047540 0.864868 0.695944 0.061 Uiso 1 1 calc R U . . .
C2 C 0.8056(3) 0.6544(2) 0.67162(4) 0.0452(3) Uani 1 1 d . . . . .
H2 H 0.965767 0.600044 0.657307 0.054 Uiso 1 1 calc R U . . .
C3 C 0.5963(4) 0.4959(2) 0.68237(4) 0.0473(4) Uani 1 1 d . . . . .
H3A H 0.463592 0.544789 0.700873 0.057 Uiso 1 1 calc R U . . .
H3B H 0.483071 0.461441 0.660783 0.057 Uiso 1 1 calc R U . . .
C4 C 0.7386(4) 0.3187(3) 0.69737(5) 0.0602(4) Uani 1 1 d . . . . .
H4A H 0.856204 0.260867 0.678183 0.072 Uiso 1 1 calc R U . . .
H4B H 0.864990 0.352876 0.717746 0.072 Uiso 1 1 calc R U . . .
C5 C 0.5850(4) 0.7509(2) 0.61388(4) 0.0486(4) Uani 1 1 d . . . . .
C6 C 0.4003(4) 0.8823(3) 0.59681(4) 0.0560(4) Uani 1 1 d . . . . .
C7 C 0.3220(5) 0.8438(4) 0.56050(5) 0.0737(6) Uani 1 1 d . . . . .
H7 H 0.199651 0.928420 0.548345 0.088 Uiso 1 1 calc R U . . .
C8 C 0.4186(5) 0.6848(4) 0.54177(5) 0.0743(6) Uani 1 1 d . . . . .
H8 H 0.359389 0.663974 0.517516 0.089 Uiso 1 1 calc R U . . .
C9 C 0.6009(5) 0.5572(3) 0.55853(4) 0.0650(5) Uani 1 1 d . . . . .
C10 C 0.6825(5) 0.5910(3) 0.59518(4) 0.0584(4) Uani 1 1 d . . . . .
H10 H 0.803680 0.504965 0.607163 0.070 Uiso 1 1 calc R U . . .
C11 C 0.2935(6) 1.0563(3) 0.61685(5) 0.0744(6) Uani 1 1 d . . . . .
H11A H 0.280994 1.029631 0.642850 0.112 Uiso 1 1 calc R U . . .
H11B H 0.105576 1.090509 0.607657 0.112 Uiso 1 1 calc R U . . .
H11C H 0.425524 1.159928 0.612845 0.112 Uiso 1 1 calc R U . . .
C12 C 0.7138(7) 0.3828(4) 0.53893(6) 0.0919(8) Uani 1 1 d . . . . .
H12A H 0.602846 0.361239 0.516868 0.138 Uiso 1 1 calc R U . . .
H12B H 0.697310 0.274159 0.554941 0.138 Uiso 1 1 calc R U . . .
H12C H 0.913316 0.401874 0.532483 0.138 Uiso 1 1 calc R U . . .
H3 H 0.458(5) 0.225(4) 0.7279(7) 0.080(7) Uiso 1 1 d . . . . .
H1 H 0.653(5) 0.935(4) 0.7207(6) 0.074(7) Uiso 1 1 d . . . . .

loop_
_atom_site_aniso_label
_atom_site_aniso_U_11
_atom_site_aniso_U_22
_atom_site_aniso_U_33
_atom_site_aniso_U_23
_atom_site_aniso_U_13
_atom_site_aniso_U_12
O1 0.0696(7) 0.0503(6) 0.0399(5) 0.0038(4) 0.0076(5) 0.0130(6)
O2 0.0728(7) 0.0496(6) 0.0367(5) 0.0018(4) -0.0083(5) 0.0084(5)
O3 0.0927(10) 0.0462(6) 0.0537(7) 0.0016(5) 0.0175(6) 0.0106(7)
C1 0.0501(8) 0.0621(9) 0.0394(7) -0.0029(6) -0.0015(6) 0.0049(7)
C2 0.0467(7) 0.0523(8) 0.0365(6) 0.0009(5) 0.0009(6) 0.0092(7)
C3 0.0488(8) 0.0483(7) 0.0449(7) 0.0016(6) -0.0008(6) 0.0101(6)
C4 0.0626(10) 0.0588(9) 0.0593(9) 0.0144(7) 0.0082(8) 0.0181(8)
C5 0.0571(8) 0.0521(7) 0.0366(6) 0.0054(6) -0.0014(6) -0.0051(7)
C6 0.0623(10) 0.0610(9) 0.0449(7) 0.0133(7) -0.0018(7) -0.0017(8)
C7 0.0830(13) 0.0898(14) 0.0482(8) 0.0150(9) -0.0148(9) 0.0035(12)
C8 0.0911(14) 0.0927(14) 0.0390(8) 0.0038(9) -0.0104(9) -0.0133(13)
C9 0.0812(13) 0.0715(11) 0.0421(8) -0.0034(8) 0.0038(8) -0.0128(10)
C10 0.0732(11) 0.0601(9) 0.0419(7) -0.0005(7) -0.0020(8) 0.0021(9)
C11 0.0936(15) 0.0665(10) 0.0630(10) 0.0136(9) -0.0059(11) 0.0169(11)
C12 0.128(2) 0.0920(15) 0.0559(10) -0.0227(11) 0.0051(13) -0.0073(16)

loop_
_atom_type_symbol
_atom_type_description
_atom_type_scat_dispersion_real
_atom_type_scat_dispersion_imag
_atom_type_scat_source
C C 0.0181 0.0091 'International Tables Vol C Tables 4.2.6.8 and 6.1.1.4'
H H 0.0000 0.0000 'International Tables Vol C Tables 4.2.6.8 and 6.1.1.4'
O O 0.0492 0.0322 'International Tables Vol C Tables 4.2.6.8 and 6.1.1.4'

loop_
_geom_angle_atom_site_label_1
_geom_angle_atom_site_label_2
_geom_angle_atom_site_label_3
_geom_angle
_geom_angle_site_symmetry_1
_geom_angle_site_symmetry_3
_geom_angle_publ_flag
C1 O1 H1 111.4(17) . . ?
C5 O2 C2 119.03(11) . . ?
C4 O3 H3 108.3(19) . . ?
O1 C1 H1A 108.9 . . ?
O1 C1 H1B 108.9 . . ?
O1 C1 C2 113.16(13) . . ?
H1A C1 H1B 107.8 . . ?
C2 C1 H1A 108.9 . . ?
C2 C1 H1B 108.9 . . ?
O2 C2 C1 105.64(12) . . ?
O2 C2 H2 109.3 . . ?
O2 C2 C3 110.13(13) . . ?
C1 C2 H2 109.3 . . ?
C1 C2 C3 113.15(12) . . ?
C3 C2 H2 109.3 . . ?
C2 C3 H3A 108.6 . . ?
C2 C3 H3B 108.6 . . ?
H3A C3 H3B 107.6 . . ?
C4 C3 C2 114.61(14) . . ?
C4 C3 H3A 108.6 . . ?
C4 C3 H3B 108.6 . . ?
O3 C4 C3 111.28(14) . . ?
O3 C4 H4A 109.4 . . ?
O3 C4 H4B 109.4 . . ?
C3 C4 H4A 109.4 . . ?
C3 C4 H4B 109.4 . . ?
H4A C4 H4B 108.0 . . ?
O2 C5 C6 114.90(14) . . ?
O2 C5 C10 123.98(15) . . ?
C10 C5 C6 121.12(15) . . ?
C5 C6 C11 121.52(15) . . ?
C7 C6 C5 116.59(18) . . ?
C7 C6 C11 121.89(18) . . ?
C6 C7 H7 118.7 . . ?
C8 C7 C6 122.51(19) . . ?
C8 C7 H7 118.7 . . ?
C7 C8 H8 119.7 . . ?
C9 C8 C7 120.67(16) . . ?
C9 C8 H8 119.7 . . ?
C8 C9 C10 118.33(19) . . ?
C8 C9 C12 122.36(18) . . ?
C10 C9 C12 119.3(2) . . ?
C5 C10 C9 120.78(18) . . ?
C5 C10 H10 119.6 . . ?
C9 C10 H10 119.6 . . ?
C6 C11 H11A 109.5 . . ?
C6 C11 H11B 109.5 . . ?
C6 C11 H11C 109.5 . . ?
H11A C11 H11B 109.5 . . ?
H11A C11 H11C 109.5 . . ?
H11B C11 H11C 109.5 . . ?
C9 C12 H12A 109.5 . . ?
C9 C12 H12B 109.5 . . ?
C9 C12 H12C 109.5 . . ?
H12A C12 H12B 109.5 . . ?
H12A C12 H12C 109.5 . . ?
H12B C12 H12C 109.5 . . ?

loop_
_geom_bond_atom_site_label_1
_geom_bond_atom_site_label_2
_geom_bond_distance
_geom_bond_site_symmetry_2
_geom_bond_publ_flag
O1 C1 1.4103(19) . ?
O1 H1 0.78(3) . ?
O2 C2 1.4329(17) . ?
O2 C5 1.3747(17) . ?
O3 C4 1.419(2) . ?
O3 H3 0.79(3) . ?
C1 H1A 0.9700 . ?
C1 H1B 0.9700 . ?
C1 C2 1.518(2) . ?
C2 H2 0.9800 . ?
C2 C3 1.524(2) . ?
C3 H3A 0.9700 . ?
C3 H3B 0.9700 . ?
C3 C4 1.507(2) . ?
C4 H4A 0.9700 . ?
C4 H4B 0.9700 . ?
C5 C6 1.399(2) . ?
C5 C10 1.385(2) . ?
C6 C7 1.388(2) . ?
C6 C11 1.502(3) . ?
C7 H7 0.9300 . ?
C7 C8 1.379(3) . ?
C8 H8 0.9300 . ?
C8 C9 1.370(3) . ?
C9 C10 1.398(2) . ?
C9 C12 1.507(3) . ?
C10 H10 0.9300 . ?
C11 H11A 0.9600 . ?
C11 H11B 0.9600 . ?
C11 H11C 0.9600 . ?
C12 H12A 0.9600 . ?
C12 H12B 0.9600 . ?
C12 H12C 0.9600 . ?

loop_
_geom_torsion_atom_site_label_1
_geom_torsion_atom_site_label_2
_geom_torsion_atom_site_label_3
_geom_torsion_atom_site_label_4
_geom_torsion
_geom_torsion_site_symmetry_1
_geom_torsion_site_symmetry_2
_geom_torsion_site_symmetry_3
_geom_torsion_site_symmetry_4
_geom_torsion_publ_flag
O1 C1 C2 O2 65.61(17) . . . . ?
O1 C1 C2 C3 -54.94(17) . . . . ?
O2 C2 C3 C4 165.92(12) . . . . ?
O2 C5 C6 C7 179.43(17) . . . . ?
O2 C5 C6 C11 -0.4(3) . . . . ?
O2 C5 C10 C9 -178.92(18) . . . . ?
C1 C2 C3 C4 -76.12(17) . . . . ?
C2 O2 C5 C6 169.26(15) . . . . ?
C2 O2 C5 C10 -11.2(2) . . . . ?
C2 C3 C4 O3 174.69(13) . . . . ?
C5 O2 C2 C1 165.24(13) . . . . ?
C5 O2 C2 C3 -72.25(16) . . . . ?
C5 C6 C7 C8 0.1(3) . . . . ?
C6 C5 C10 C9 0.6(3) . . . . ?
C6 C7 C8 C9 -0.5(4) . . . . ?
C7 C8 C9 C10 1.0(3) . . . . ?
C7 C8 C9 C12 -179.4(2) . . . . ?
C8 C9 C10 C5 -1.0(3) . . . . ?
C10 C5 C6 C7 -0.1(3) . . . . ?
C10 C5 C6 C11 -179.99(18) . . . . ?
C11 C6 C7 C8 179.9(2) . . . . ?
C12 C9 C10 C5 179.32(19) . . . . ?
